data_2243502
loop_
_publ_author_name
'Wheaton, Amelia M.'
'Guzei, Ilia A.'
'Berry, John F.'

_publ_section_title
;
 Structural diversity in copper(I) iodide complexes with
 6-thioxopiperidin-2-one, piperidine-2,6-dithione and
 isoindoline-1,3-dithione ligands
;
_journal_coeditor_code ZL2791
_journal_issue 8
_journal_name_full 'Acta Crystallographica Section E'
_journal_page_first 1336
_journal_page_last 1344
_journal_paper_doi 10.1107/S2056989020009676
_journal_volume 76
_journal_year 2020
_chemical_formula_iupac '[Cu2 I2 (C2 H3 N)2 (C5 H7 N O S)2]'
_chemical_formula_moiety 'C14 H20 Cu2 I2 N4 O2 S2'
_chemical_formula_sum 'C14 H20 Cu2 I2 N4 O2 S2'
_chemical_formula_weight 721.34
_chemical_name_systematic Di-\m-iodido-bis[(acetonitrile-\k<i>N</i>)(6-sulfanylidenepiperidin-2-one-\k<i>S</i>)copper(I)]
_space_group_crystal_system triclinic
_space_group_IT_number 2
_space_group_name_Hall '-P 1'
_space_group_name_H-M_alt 'P -1'
_atom_sites_solution_hydrogens mixed
_atom_sites_solution_primary dual
_audit_creation_method
;
OLEX2
(compiled 2020.04.02 svn.r1fbe7b6f for OlexSys, GUI svn.r6076)
;
_cell_angle_alpha 68.918(12)
_cell_angle_beta 80.523(12)
_cell_angle_gamma 71.270(9)
_cell_formula_units_Z 1
_cell_length_a 8.121(2)
_cell_length_b 8.433(2)
_cell_length_c 9.154(2)
_cell_measurement_reflns_used 9905
_cell_measurement_temperature 99.99
_cell_measurement_theta_max 33.627
_cell_measurement_theta_min 2.388
_cell_volume 553.1(2)
_computing_cell_refinement
;
APEX3  (Bruker, 2017)
;
_computing_data_collection
;
APEX3  (Bruker, 2017)
;
_computing_data_reduction
;
APEX3  (Bruker, 2017)
;
_computing_molecular_graphics
;
<i>OLEX2</i> (Dolomanov <i>et al.</i>,  2009)
;
_computing_publication_material
;
<i>OLEX2</i> (Dolomanov <i>et al.</i>,  2009)
;
_computing_structure_refinement
;
SHELXL (Sheldrick, 2015b)
;
_computing_structure_solution
;
SHELXT (Sheldrick, 2015a)
;
_diffrn_ambient_temperature 99.99
_diffrn_detector 'charge-coupled device (CCD) area detector'
_diffrn_detector_area_resol_mean 7.9
_diffrn_measured_fraction_theta_full 1.000
_diffrn_measured_fraction_theta_max 0.936
_diffrn_measurement_device 'three-circle diffractometer'
_diffrn_measurement_device_type 'Bruker APEXII Quazar'
_diffrn_measurement_method '0.5\% \w and 0.5\% \f scans'
_diffrn_radiation_monochromator 'mirror optics'
_diffrn_radiation_probe x-ray
_diffrn_radiation_type 'Mo K\a'
_diffrn_radiation_wavelength 0.71073
_diffrn_reflns_av_R_equivalents 0.0212
_diffrn_reflns_av_unetI/netI 0.0143
_diffrn_reflns_limit_h_max 12
_diffrn_reflns_limit_h_min -12
_diffrn_reflns_limit_k_max 13
_diffrn_reflns_limit_k_min -12
_diffrn_reflns_limit_l_max 13
_diffrn_reflns_limit_l_min -14
_diffrn_reflns_number 17922
_diffrn_reflns_theta_full 25.000
_diffrn_reflns_theta_max 33.628
_diffrn_reflns_theta_min 2.388
_diffrn_source 'microfocus sealed X-ray tube'
_diffrn_source_current 0.6
_diffrn_source_power 0.03
_diffrn_source_voltage 50.0
_exptl_absorpt_coefficient_mu 4.917
_exptl_absorpt_correction_T_max 0.1203
_exptl_absorpt_correction_T_min 0.0794
_exptl_absorpt_correction_type multi-scan
_exptl_absorpt_process_details
;
(SADABS; Bruker, 2016)
;
_exptl_crystal_colour yellow
_exptl_crystal_density_diffrn 2.165
_exptl_crystal_density_method 'not measured'
_exptl_crystal_description block
_exptl_crystal_F_000 344
_exptl_crystal_size_max 0.148
_exptl_crystal_size_mid 0.132
_exptl_crystal_size_min 0.132
_refine_diff_density_max 0.429
_refine_diff_density_min -0.340
_refine_ls_extinction_method none
_refine_ls_goodness_of_fit_ref 1.072
_refine_ls_hydrogen_treatment mixed
_refine_ls_matrix_type full
_refine_ls_number_parameters 122
_refine_ls_number_reflns 4099
_refine_ls_number_restraints 1
_refine_ls_restrained_S_all 1.072
_refine_ls_R_factor_all 0.0126
_refine_ls_R_factor_gt 0.0121
_refine_ls_shift/su_max 0.001
_refine_ls_shift/su_mean 0.000
_refine_ls_structure_factor_coef Fsqd
_refine_ls_weighting_details 'w=1/[\s^2^(Fo^2^)+(0.0100P)^2^+0.2000P] where P=(Fo^2^+2Fc^2^)/3'
_refine_ls_weighting_scheme calc
_refine_ls_wR_factor_gt 0.0300
_refine_ls_wR_factor_ref 0.0301
_reflns_number_gt 3988
_reflns_number_total 4099
_reflns_threshold_expression 'I > 2\s(I)'
_cod_data_source_file zl2791sup1.cif
_cod_data_source_block I
_cod_original_cell_volume 553.2(2)
_cod_database_code 2243502
_shelx_space_group_comment
;
The symmetry employed for this shelxl refinement is uniquely defined
by the following loop, which should always be used as a source of
symmetry information in preference to the above space-group names.
They are only intended as comments.
;
_shelx_estimated_absorpt_t_min 0.530
_shelx_estimated_absorpt_t_max 0.563

loop_
_space_group_symop_operation_xyz
'x, y, z'
'-x, -y, -z'

loop_
_atom_site_type_symbol
_atom_site_label
_atom_site_fract_x
_atom_site_fract_y
_atom_site_fract_z
_atom_site_U_iso_or_equiv
_atom_site_adp_type
_atom_site_calc_flag
_atom_site_occupancy
_atom_site_disorder_assembly
_atom_site_disorder_group
I I1 0.71563(2) 0.27834(2) -0.05209(2) 0.01894(2) Uani d 1 . .
Cu Cu1 0.45123(2) 0.38128(2) 0.13294(2) 0.01894(3) Uani d 1 . .
S S1 0.56399(3) 0.24010(4) 0.37914(3) 0.01986(5) Uani d 1 . .
O O1 0.05297(11) 0.66482(10) 0.51701(10) 0.02183(14) Uani d 1 . .
N N1 0.28752(11) 0.45357(12) 0.47278(10) 0.01722(15) Uani d 1 . .
H H1 0.278(2) 0.5149(19) 0.3753(15) 0.021 Uiso d 1 . .
N N2 0.26648(13) 0.25871(13) 0.15713(11) 0.02214(17) Uani d 1 . .
C C1 0.41889(13) 0.30218(13) 0.51318(11) 0.01629(16) Uani d 1 . .
C C2 0.42947(14) 0.19443(14) 0.68381(12) 0.02105(18) Uani d 1 . .
H H2A 0.508966 0.227581 0.731337 0.025 Uiso calc 1 . .
H H2B 0.479000 0.067327 0.694709 0.025 Uiso calc 1 . .
C C3 0.25216(15) 0.22197(14) 0.77191(12) 0.02196(19) Uani d 1 . .
H H3A 0.265859 0.157362 0.885379 0.026 Uiso calc 1 . .
H H3B 0.176642 0.174405 0.734521 0.026 Uiso calc 1 . .
C C4 0.16790(15) 0.41932(14) 0.74515(12) 0.02137(19) Uani d 1 . .
H H4A 0.048628 0.437280 0.795116 0.026 Uiso calc 1 . .
H H4B 0.235816 0.462532 0.795254 0.026 Uiso calc 1 . .
C C5 0.15956(13) 0.52448(13) 0.57383(12) 0.01738(17) Uani d 1 . .
C C6 0.17193(13) 0.17425(13) 0.20890(12) 0.01823(17) Uani d 1 . .
C C7 0.05487(15) 0.06411(15) 0.27580(14) 0.02279(19) Uani d 1 . .
H H7A 0.012545 0.043830 0.191652 0.034 Uiso calc 1 . .
H H7B -0.044124 0.123970 0.332437 0.034 Uiso calc 1 . .
H H7C 0.117167 -0.049821 0.348452 0.034 Uiso calc 1 . .

loop_
_atom_site_aniso_label
_atom_site_aniso_U_11
_atom_site_aniso_U_22
_atom_site_aniso_U_33
_atom_site_aniso_U_12
_atom_site_aniso_U_13
_atom_site_aniso_U_23
I1 0.02097(3) 0.01735(3) 0.01597(3) -0.00396(2) 0.00281(2) -0.00554(2)
Cu1 0.02026(6) 0.01995(6) 0.01757(6) -0.00817(5) 0.00300(4) -0.00688(5)
S1 0.01667(10) 0.02251(11) 0.01925(11) -0.00292(9) 0.00063(8) -0.00856(9)
O1 0.0229(4) 0.0176(3) 0.0234(4) -0.0036(3) 0.0001(3) -0.0073(3)
N1 0.0191(4) 0.0168(4) 0.0141(3) -0.0045(3) 0.0007(3) -0.0044(3)
N2 0.0219(4) 0.0223(4) 0.0229(4) -0.0073(3) 0.0004(3) -0.0079(3)
C1 0.0164(4) 0.0175(4) 0.0165(4) -0.0059(3) -0.0013(3) -0.0062(3)
C2 0.0237(5) 0.0204(4) 0.0161(4) -0.0028(4) -0.0038(3) -0.0044(3)
C3 0.0292(5) 0.0181(4) 0.0165(4) -0.0082(4) 0.0017(4) -0.0033(3)
C4 0.0270(5) 0.0200(4) 0.0159(4) -0.0075(4) 0.0037(4) -0.0059(3)
C5 0.0192(4) 0.0169(4) 0.0176(4) -0.0071(3) 0.0020(3) -0.0071(3)
C6 0.0180(4) 0.0177(4) 0.0183(4) -0.0029(3) -0.0013(3) -0.0069(3)
C7 0.0233(5) 0.0219(5) 0.0254(5) -0.0108(4) 0.0042(4) -0.0088(4)

loop_
_atom_type_symbol
_atom_type_description
_atom_type_scat_dispersion_real
_atom_type_scat_dispersion_imag
_atom_type_scat_source
C C 0.0033 0.0016 'International Tables Vol C Tables 4.2.6.8 and 6.1.1.4'
H H 0.0000 0.0000 'International Tables Vol C Tables 4.2.6.8 and 6.1.1.4'
Cu Cu 0.3201 1.2651 'International Tables Vol C Tables 4.2.6.8 and 6.1.1.4'
I I -0.4742 1.8119 'International Tables Vol C Tables 4.2.6.8 and 6.1.1.4'
N N 0.0061 0.0033 'International Tables Vol C Tables 4.2.6.8 and 6.1.1.4'
O O 0.0106 0.0060 'International Tables Vol C Tables 4.2.6.8 and 6.1.1.4'
S S 0.1246 0.1234 'International Tables Vol C Tables 4.2.6.8 and 6.1.1.4'

loop_
_exptl_crystal_face_index_h
_exptl_crystal_face_index_k
_exptl_crystal_face_index_l
_exptl_crystal_face_perp_dist
0.00 1.00 1.00 0.0720
-1.00 0.00 1.00 0.0590
1.00 0.00 -1.00 0.0730
1.00 -1.00 -1.00 0.0730
0.00 -1.00 0.00 0.0420
-1.00 1.00 0.00 0.0760
-2.00 1.00 0.00 0.0740
2.00 -1.00 0.00 0.0430
0.00 -2.00 1.00 0.0500
-1.00 0.00 0.00 0.0670
1.00 0.00 0.00 0.0420
0.00 -1.00 1.00 0.0550
2.00 0.00 1.00 0.0480
2.00 1.00 0.00 0.0490
-1.00 0.00 -1.00 0.0530
-2.00 -1.00 -1.00 0.0570
1.00 0.00 2.00 0.0660
-1.00 0.00 -2.00 0.0620
-2.00 -1.00 -2.00 0.0680
0.00 0.00 1.00 0.0610
1.00 1.00 0.00 0.0550
-1.00 -2.00 -2.00 0.0760
1.00 2.00 0.00 0.0590

loop_
_geom_angle_atom_site_label_1
_geom_angle_atom_site_label_2
_geom_angle_atom_site_label_3
_geom_angle_site_symmetry_1
_geom_angle_site_symmetry_3
_geom_angle
_geom_angle_publ_flag
Cu1 I1 Cu1 . 2_665 62.489(13) ?
I1 Cu1 I1 . 2_665 117.511(13) ?
I1 Cu1 Cu1 2_665 2_665 58.647(16) ?
I1 Cu1 Cu1 . 2_665 58.864(17) ?
S1 Cu1 I1 . . 102.61(2) ?
S1 Cu1 I1 . 2_665 118.719(16) ?
S1 Cu1 Cu1 . 2_665 132.375(17) ?
N2 Cu1 I1 . 2_665 105.18(3) ?
N2 Cu1 I1 . . 111.38(3) ?
N2 Cu1 Cu1 . 2_665 127.14(3) ?
N2 Cu1 S1 . . 100.19(3) ?
C1 S1 Cu1 . . 109.94(4) ?
C1 N1 H1 . . 118.1(10) ?
C1 N1 C5 . . 127.15(9) ?
C5 N1 H1 . . 114.7(10) ?
C6 N2 Cu1 . . 162.96(9) ?
N1 C1 S1 . . 121.16(8) ?
N1 C1 C2 . . 117.20(9) ?
C2 C1 S1 . . 121.63(8) ?
C1 C2 H2A . . 109.2 ?
C1 C2 H2B . . 109.2 ?
C1 C2 C3 . . 112.14(9) ?
H2A C2 H2B . . 107.9 ?
C3 C2 H2A . . 109.2 ?
C3 C2 H2B . . 109.2 ?
C2 C3 H3A . . 109.7 ?
C2 C3 H3B . . 109.7 ?
C2 C3 C4 . . 109.71(9) ?
H3A C3 H3B . . 108.2 ?
C4 C3 H3A . . 109.7 ?
C4 C3 H3B . . 109.7 ?
C3 C4 H4A . . 109.3 ?
C3 C4 H4B . . 109.3 ?
H4A C4 H4B . . 108.0 ?
C5 C4 C3 . . 111.49(9) ?
C5 C4 H4A . . 109.3 ?
C5 C4 H4B . . 109.3 ?
O1 C5 N1 . . 118.17(9) ?
O1 C5 C4 . . 125.23(10) ?
N1 C5 C4 . . 116.60(9) ?
N2 C6 C7 . . 178.87(12) ?
C6 C7 H7A . . 109.5 ?
C6 C7 H7B . . 109.5 ?
C6 C7 H7C . . 109.5 ?
H7A C7 H7B . . 109.5 ?
H7A C7 H7C . . 109.5 ?
H7B C7 H7C . . 109.5 ?

loop_
_geom_bond_atom_site_label_1
_geom_bond_atom_site_label_2
_geom_bond_site_symmetry_2
_geom_bond_distance
_geom_bond_publ_flag
I1 Cu1 . 2.6261(6) y
I1 Cu1 2_665 2.6321(7) y
Cu1 Cu1 2_665 2.7274(6) y
Cu1 S1 . 2.3205(6) y
Cu1 N2 . 2.0225(10) y
S1 C1 . 1.6607(11) ?
O1 C5 . 1.2117(13) ?
N1 H1 . 0.857(12) ?
N1 C1 . 1.3493(13) ?
N1 C5 . 1.4055(13) ?
N2 C6 . 1.1446(14) ?
C1 C2 . 1.4987(15) ?
C2 H2A . 0.9900 ?
C2 H2B . 0.9900 ?
C2 C3 . 1.5216(16) ?
C3 H3A . 0.9900 ?
C3 H3B . 0.9900 ?
C3 C4 . 1.5260(16) ?
C4 H4A . 0.9900 ?
C4 H4B . 0.9900 ?
C4 C5 . 1.4988(15) ?
C6 C7 . 1.4518(15) ?
C7 H7A . 0.9800 ?
C7 H7B . 0.9800 ?
C7 H7C . 0.9800 ?

loop_
_geom_hbond_atom_site_label_D
_geom_hbond_atom_site_label_H
_geom_hbond_atom_site_label_A
_geom_hbond_site_symmetry_A
_geom_hbond_distance_DH
_geom_hbond_distance_HA
_geom_hbond_distance_DA
_geom_hbond_angle_DHA
_geom_hbond_publ_flag
N1 H1 I1 2_665 0.857(12) 2.845(13) 3.6980(12) 173.8(13) yes

loop_
_geom_torsion_atom_site_label_1
_geom_torsion_atom_site_label_2
_geom_torsion_atom_site_label_3
_geom_torsion_atom_site_label_4
_geom_torsion_site_symmetry_1
_geom_torsion_site_symmetry_2
_geom_torsion_site_symmetry_3
_geom_torsion_site_symmetry_4
_geom_torsion
_geom_torsion_publ_flag
Cu1 S1 C1 N1 . . . . -20.58(9) ?
Cu1 S1 C1 C2 . . . . 160.32(7) ?
S1 C1 C2 C3 . . . . -153.63(8) ?
N1 C1 C2 C3 . . . . 27.24(13) ?
C1 N1 C5 O1 . . . . 178.41(10) ?
C1 N1 C5 C4 . . . . -1.02(15) ?
C1 C2 C3 C4 . . . . -54.31(12) ?
C2 C3 C4 C5 . . . . 54.18(12) ?
C3 C4 C5 O1 . . . . 153.16(10) ?
C3 C4 C5 N1 . . . . -27.45(13) ?
C5 N1 C1 S1 . . . . -177.90(8) ?
C5 N1 C1 C2 . . . . 1.24(15) ?

_cod_database_fobs_code 2243502
